data_4339352
loop_
_publ_author_name
'Choi, Shin Hei'
'Pang, Keliang'
'Kim, Kibong'
'Churchill, David G.'

_publ_section_title
;
 Cu2+ colorimetric sensing and fluorescence enhancement and Hg2+
 fluorescence diminution in &quot;scorpionate&quot;-like
 tetrathienyl-substituted boron-dipyrrins.
;
_journal_issue 25
_journal_name_full 'Inorganic chemistry'
_journal_page_first 10564
_journal_page_last 10577
_journal_paper_doi 10.1021/ic701101j
_journal_volume 46
_journal_year 2007
_chemical_formula_sum 'C25 H17 B N2 S4'
_chemical_formula_weight 484.46
_chemical_name_systematic
; 
 ? 
;
_space_group_IT_number 14
_symmetry_space_group_name_Hall '-P 2yn'
_symmetry_space_group_name_H-M 'P 1 21/n 1'
_atom_sites_solution_hydrogens geom
_atom_sites_solution_primary direct
_atom_sites_solution_secondary difmap
_audit_creation_method SHELXL-97
_cell_angle_alpha 90.00
_cell_angle_beta 93.666(4)
_cell_angle_gamma 90.00
_cell_formula_units_Z 4
_cell_length_a 8.388(2)
_cell_length_b 9.059(2)
_cell_length_c 29.546(8)
_cell_measurement_temperature 243(2)
_cell_volume 2240.5(9)
_computing_structure_refinement 'SHELXL-97 (Sheldrick, 1997)'
_computing_structure_solution 'SHELXS-97 (Sheldrick, 1990)'
_diffrn_ambient_temperature 243(2)
_diffrn_measured_fraction_theta_full 0.905
_diffrn_measured_fraction_theta_max 0.905
_diffrn_radiation_monochromator graphite
_diffrn_radiation_source 'fine-focus sealed tube'
_diffrn_radiation_type MoK\a
_diffrn_radiation_wavelength 0.71073
_diffrn_reflns_av_R_equivalents 0.0962
_diffrn_reflns_av_sigmaI/netI 0.1456
_diffrn_reflns_limit_h_max 9
_diffrn_reflns_limit_h_min -4
_diffrn_reflns_limit_k_max 10
_diffrn_reflns_limit_k_min -10
_diffrn_reflns_limit_l_max 35
_diffrn_reflns_limit_l_min -35
_diffrn_reflns_number 9419
_diffrn_reflns_theta_full 25.51
_diffrn_reflns_theta_max 25.51
_diffrn_reflns_theta_min 1.38
_exptl_absorpt_coefficient_mu 0.441
_exptl_absorpt_correction_T_max 0.9912
_exptl_absorpt_correction_T_min 0.9169
_exptl_crystal_density_diffrn 1.436
_exptl_crystal_density_method 'not measured'
_exptl_crystal_F_000 1000
_exptl_crystal_size_max 0.20
_exptl_crystal_size_mid 0.02
_exptl_crystal_size_min 0.02
_refine_diff_density_max 0.481
_refine_diff_density_min -0.440
_refine_diff_density_rms 0.098
_refine_ls_extinction_coef 0.0107(16)
_refine_ls_extinction_expression Fc^*^=kFc[1+0.001xFc^2^\l^3^/sin(2\q)]^-1/4^
_refine_ls_extinction_method SHELXL
_refine_ls_goodness_of_fit_ref 1.050
_refine_ls_hydrogen_treatment mixed
_refine_ls_matrix_type full
_refine_ls_number_parameters 327
_refine_ls_number_reflns 3767
_refine_ls_number_restraints 358
_refine_ls_restrained_S_all 1.001
_refine_ls_R_factor_all 0.1773
_refine_ls_R_factor_gt 0.0778
_refine_ls_shift/su_max 0.525
_refine_ls_shift/su_mean 0.047
_refine_ls_structure_factor_coef Fsqd
_refine_ls_weighting_details 'calc w=1/[\s^2^(Fo^2^)+(0.1000P)^2^+0.0000P] where P=(Fo^2^+2Fc^2^)/3'
_refine_ls_weighting_scheme calc
_refine_ls_wR_factor_gt 0.1737
_refine_ls_wR_factor_ref 0.2128
_reflns_number_gt 1804
_reflns_number_total 3767
_reflns_threshold_expression >2sigma(I)
_cod_data_source_file ic701101j-file004.cif
_cod_data_source_block fbttas10
_cod_original_cell_volume 2240.5(10)
_cod_database_code 4339352

loop_
_symmetry_equiv_pos_as_xyz
'x, y, z'
'-x+1/2, y+1/2, -z+1/2'
'-x, -y, -z'
'x-1/2, -y-1/2, z-1/2'

loop_
_atom_site_label
_atom_site_type_symbol
_atom_site_fract_x
_atom_site_fract_y
_atom_site_fract_z
_atom_site_U_iso_or_equiv
_atom_site_adp_type
_atom_site_occupancy
_atom_site_symmetry_multiplicity
_atom_site_calc_flag
_atom_site_refinement_flags
_atom_site_disorder_assembly
_atom_site_disorder_group
B B 0.1005(9) 0.7128(7) 0.1179(2) 0.0269(17) Uani 1 1 d . A .
N1 N 0.0856(6) 0.5399(5) 0.11871(15) 0.0250(12) Uani 1 1 d . . .
N2 N -0.0689(6) 0.7699(5) 0.12812(15) 0.0279(13) Uani 1 1 d . . .
C1 C -0.1577(8) 0.5417(6) 0.15950(18) 0.0250(14) Uani 1 1 d U . .
C11 C 0.1914(8) 0.4345(6) 0.10603(18) 0.0283(15) Uani 1 1 d U . .
C12 C 0.1364(9) 0.2936(6) 0.1195(2) 0.0369(17) Uani 1 1 d U . .
H12A H 0.1838 0.2022 0.1135 0.044 Uiso 1 1 calc R . .
C13 C 0.0037(9) 0.3145(6) 0.1424(2) 0.0339(16) Uani 1 1 d U . .
H13A H -0.0545 0.2404 0.1563 0.041 Uiso 1 1 calc R . .
C14 C -0.0322(8) 0.4669(6) 0.14184(19) 0.0269(15) Uani 1 1 d U . .
C21 C -0.1296(9) 0.9035(7) 0.1200(2) 0.0400(18) Uani 1 1 d U . .
H21A H -0.0799 0.9776 0.1037 0.048 Uiso 1 1 calc R . .
C22 C -0.2771(9) 0.9193(7) 0.1390(2) 0.0443(19) Uani 1 1 d U . .
H22A H -0.3427 1.0034 0.1378 0.053 Uiso 1 1 calc R . .
C23 C -0.3071(8) 0.7859(6) 0.1598(2) 0.0353(16) Uani 1 1 d U . .
H23A H -0.3973 0.7630 0.1757 0.042 Uiso 1 1 calc R . .
C24 C -0.1803(8) 0.6926(6) 0.15285(19) 0.0301(16) Uani 1 1 d U . .
C31 C -0.3649(8) 0.3443(7) 0.1679(2) 0.0369(17) Uani 1 1 d U . .
H31A H -0.3543 0.3044 0.1388 0.044 Uiso 1 1 calc R . .
C32 C -0.2759(8) 0.4610(6) 0.1854(2) 0.0309(16) Uani 1 1 d U . .
C33 C -0.3157(9) 0.4935(7) 0.2300(2) 0.0406(18) Uani 1 1 d U . .
H33A H -0.2670 0.5696 0.2475 0.049 Uiso 1 1 calc R . .
C34 C -0.4380(8) 0.3991(6) 0.24615(18) 0.0269(15) Uani 1 1 d U . .
H34A H -0.4784 0.4031 0.2751 0.032 Uiso 1 1 calc R . .
S1 S -0.4959(3) 0.2811(2) 0.20476(7) 0.0591(7) Uani 1 1 d . . .
C41 C 0.1380(8) 0.7741(6) 0.06875(19) 0.0291(15) Uani 1 1 d DU . .
S2 S 0.0273(7) 0.7111(7) 0.0221(3) 0.0467(16) Uani 0.667(9) 1 d PD A 1
C42 C 0.242(3) 0.880(2) 0.0564(12) 0.040(7) Uani 0.667(9) 1 d PDU A 1
H42A H 0.3150 0.9274 0.0769 0.048 Uiso 0.667(9) 1 calc PR A 1
C43 C 0.227(5) 0.912(5) 0.0072(17) 0.048(6) Uani 0.667(9) 1 d PDU A 1
H43A H 0.2894 0.9817 -0.0072 0.058 Uiso 0.667(9) 1 calc PR A 1
C44 C 0.110(6) 0.828(6) -0.0148(11) 0.054(6) Uani 0.667(9) 1 d PDU A 1
H44A H 0.0793 0.8339 -0.0459 0.065 Uiso 0.667(9) 1 calc PR A 1
S2A S 0.258(2) 0.9233(15) 0.0583(6) 0.039(3) Uani 0.333(9) 1 d PD A 2
C42A C 0.071(5) 0.742(5) 0.0274(17) 0.041(10) Uani 0.333(9) 1 d PDU A 2
H42B H -0.0008 0.6628 0.0233 0.050 Uiso 0.333(9) 1 calc PR A 2
C43A C 0.107(12) 0.825(12) -0.008(2) 0.052(10) Uani 0.333(9) 1 d PDU A 2
H43B H 0.0673 0.8085 -0.0377 0.063 Uiso 0.333(9) 1 calc PR A 2
C44A C 0.200(10) 0.926(12) 0.004(4) 0.053(9) Uani 0.333(9) 1 d PDU A 2
H44B H 0.2339 0.9982 -0.0161 0.064 Uiso 0.333(9) 1 calc PR A 2
C51 C 0.2193(8) 0.7607(6) 0.16065(19) 0.0256(15) Uani 1 1 d U . .
C52 C 0.2733(8) 0.6742(6) 0.19667(18) 0.0281(16) Uani 1 1 d U A .
H52A H 0.2573 0.5716 0.1976 0.034 Uiso 1 1 calc R . .
C53 C 0.3558(8) 0.7543(7) 0.2326(2) 0.0330(16) Uani 1 1 d U . .
H53A H 0.3999 0.7101 0.2593 0.040 Uiso 1 1 calc R A .
C54 C 0.3636(8) 0.8995(7) 0.2241(2) 0.0368(17) Uani 1 1 d U A .
H54A H 0.4129 0.9690 0.2440 0.044 Uiso 1 1 calc R . .
S3 S 0.2735(2) 0.94122(16) 0.17277(6) 0.0386(5) Uani 1 1 d . A .
C61 C 0.3392(8) 0.4603(7) 0.0850(2) 0.0337(16) Uani 1 1 d U . .
C62 C 0.4427(8) 0.5763(7) 0.08672(19) 0.0319(16) Uani 1 1 d U . .
H62A H 0.4227 0.6658 0.1014 0.038 Uiso 1 1 calc R . .
C63 C 0.5853(9) 0.5483(8) 0.0639(2) 0.0450(19) Uani 1 1 d U . .
H63A H 0.6697 0.6162 0.0624 0.054 Uiso 1 1 calc R . .
C64 C 0.5843(10) 0.4107(8) 0.0443(2) 0.052(2) Uani 1 1 d U . .
H64A H 0.6672 0.3737 0.0276 0.062 Uiso 1 1 calc R . .
S4 S 0.4154(3) 0.3150(2) 0.05389(6) 0.0513(6) Uani 1 1 d . . .

loop_
_atom_site_aniso_label
_atom_site_aniso_U_11
_atom_site_aniso_U_22
_atom_site_aniso_U_33
_atom_site_aniso_U_23
_atom_site_aniso_U_13
_atom_site_aniso_U_12
B 0.027(5) 0.025(4) 0.029(4) -0.001(3) 0.006(3) -0.006(3)
N1 0.019(4) 0.026(3) 0.029(3) 0.003(2) -0.003(2) 0.000(2)
N2 0.030(4) 0.022(3) 0.032(3) 0.002(2) 0.004(2) 0.002(2)
C1 0.022(4) 0.031(3) 0.022(3) 0.004(3) -0.003(3) -0.006(3)
C11 0.032(5) 0.025(3) 0.029(3) 0.001(3) 0.003(3) 0.010(3)
C12 0.038(5) 0.024(3) 0.048(4) -0.001(3) 0.001(3) 0.002(3)
C13 0.042(5) 0.025(3) 0.035(4) 0.004(3) -0.002(3) 0.000(3)
C14 0.034(5) 0.018(3) 0.029(3) 0.006(3) 0.003(3) -0.002(3)
C21 0.047(6) 0.024(4) 0.049(4) 0.013(3) 0.004(4) 0.003(3)
C22 0.044(6) 0.029(4) 0.061(5) 0.000(3) 0.011(4) 0.011(3)
C23 0.029(5) 0.039(4) 0.039(4) 0.002(3) 0.010(3) 0.000(3)
C24 0.028(5) 0.031(4) 0.031(3) -0.001(3) -0.003(3) 0.002(3)
C31 0.040(5) 0.035(4) 0.036(4) 0.005(3) 0.008(3) -0.007(3)
C32 0.025(4) 0.031(4) 0.037(4) 0.005(3) 0.006(3) 0.007(3)
C33 0.040(5) 0.042(4) 0.040(4) -0.006(3) 0.005(3) 0.001(3)
C34 0.028(4) 0.034(3) 0.019(3) 0.010(3) 0.006(3) 0.006(3)
S1 0.0505(17) 0.0524(13) 0.0747(14) 0.0151(10) 0.0077(11) -0.0118(10)
C41 0.036(5) 0.022(3) 0.029(3) 0.001(3) 0.002(3) 0.007(3)
S2 0.047(3) 0.054(3) 0.038(3) -0.0027(17) -0.003(2) -0.001(2)
C42 0.065(13) 0.016(12) 0.041(9) -0.006(10) 0.005(8) 0.012(10)
C43 0.058(14) 0.050(12) 0.039(10) 0.021(9) 0.021(11) 0.012(9)
C44 0.076(11) 0.063(10) 0.024(11) 0.013(10) 0.013(10) 0.028(8)
S2A 0.061(6) 0.023(6) 0.035(5) 0.005(5) 0.016(4) -0.006(5)
C42A 0.049(19) 0.050(18) 0.024(15) 0.004(14) -0.006(15) 0.015(15)
C43A 0.062(16) 0.059(15) 0.04(2) 0.014(17) 0.017(17) 0.022(14)
C44A 0.060(18) 0.050(17) 0.050(17) 0.018(15) 0.005(16) 0.022(14)
C51 0.029(4) 0.020(3) 0.028(3) -0.005(3) 0.007(3) -0.001(3)
C52 0.034(5) 0.022(3) 0.028(3) 0.001(3) 0.006(3) 0.002(3)
C53 0.027(5) 0.038(4) 0.033(4) 0.001(3) -0.003(3) 0.007(3)
C54 0.038(5) 0.038(4) 0.034(4) -0.017(3) 0.001(3) -0.003(3)
S3 0.0498(14) 0.0247(9) 0.0412(10) -0.0019(7) 0.0008(8) -0.0043(8)
C61 0.027(5) 0.038(4) 0.036(4) -0.003(3) 0.001(3) 0.008(3)
C62 0.032(5) 0.035(4) 0.029(3) -0.002(3) 0.003(3) 0.002(3)
C63 0.035(5) 0.064(5) 0.037(4) 0.006(4) 0.005(3) 0.000(4)
C64 0.054(6) 0.060(5) 0.043(4) 0.001(4) 0.015(4) 0.013(4)
S4 0.0617(17) 0.0457(11) 0.0474(11) -0.0110(9) 0.0102(10) 0.0128(10)

loop_
_atom_type_symbol
_atom_type_description
_atom_type_scat_dispersion_real
_atom_type_scat_dispersion_imag
_atom_type_scat_source
C C 0.0033 0.0016 'International Tables Vol C Tables 4.2.6.8 and 6.1.1.4'
H H 0.0000 0.0000 'International Tables Vol C Tables 4.2.6.8 and 6.1.1.4'
B B 0.0013 0.0007 'International Tables Vol C Tables 4.2.6.8 and 6.1.1.4'
N N 0.0061 0.0033 'International Tables Vol C Tables 4.2.6.8 and 6.1.1.4'
S S 0.1246 0.1234 'International Tables Vol C Tables 4.2.6.8 and 6.1.1.4'

loop_
_geom_angle_atom_site_label_1
_geom_angle_atom_site_label_2
_geom_angle_atom_site_label_3
_geom_angle
N1 B N2 104.7(5)
N1 B C41 112.3(5)
N2 B C41 107.1(5)
N1 B C51 107.5(5)
N2 B C51 106.4(5)
C41 B C51 117.8(5)
C11 N1 C14 107.1(5)
C11 N1 B 129.5(5)
C14 N1 B 122.4(5)
C21 N2 C24 106.7(6)
C21 N2 B 127.6(5)
C24 N2 B 125.3(5)
C14 C1 C24 121.8(5)
C14 C1 C32 120.3(5)
C24 C1 C32 117.9(6)
N1 C11 C12 108.8(6)
N1 C11 C61 126.5(5)
C12 C11 C61 124.7(5)
C13 C12 C11 107.8(5)
C12 C13 C14 108.2(6)
C1 C14 N1 122.1(5)
C1 C14 C13 129.9(6)
N1 C14 C13 108.0(5)
N2 C21 C22 111.1(6)
C23 C22 C21 106.2(6)
C24 C23 C22 107.7(6)
C23 C24 C1 132.6(6)
C23 C24 N2 108.3(5)
C1 C24 N2 118.2(6)
C32 C31 S1 112.0(5)
C31 C32 C33 110.9(6)
C31 C32 C1 123.2(5)
C33 C32 C1 125.9(6)
C32 C33 C34 113.7(6)
C33 C34 S1 108.5(4)
C34 S1 C31 94.8(3)
C42A C41 C42 98(3)
C42A C41 B 131(2)
C42 C41 B 130.8(16)
C42A C41 S2 12(2)
C42 C41 S2 109.9(16)
B C41 S2 119.1(5)
C42A C41 S2A 103(2)
C42 C41 S2A 7.7(15)
B C41 S2A 125.7(8)
S2 C41 S2A 114.2(7)
C44 S2 C41 95.0(18)
C41 C42 C43 113(3)
C44 C43 C42 112(4)
C43 C44 S2 111(3)
C44A S2A C41 93(4)
C41 C42A C43A 119(6)
C42A C43A C44A 112(9)
C43A C44A S2A 114(9)
C52 C51 B 127.4(5)
C52 C51 S3 108.1(4)
B C51 S3 123.8(4)
C51 C52 C53 113.9(5)
C54 C53 C52 112.7(5)
C53 C54 S3 111.3(5)
C54 S3 C51 94.0(3)
C62 C61 C11 132.3(6)
C62 C61 S4 110.3(5)
C11 C61 S4 117.3(5)
C61 C62 C63 113.3(6)
C64 C63 C62 112.0(6)
C63 C64 S4 112.1(5)
C64 S4 C61 92.3(3)

loop_
_geom_bond_atom_site_label_1
_geom_bond_atom_site_label_2
_geom_bond_distance
B N1 1.572(8)
B N2 1.560(9)
B C41 1.604(8)
B C51 1.618(9)
N1 C11 1.371(7)
N1 C14 1.403(7)
N2 C21 1.329(7)
N2 C24 1.408(8)
C1 C14 1.382(8)
C1 C24 1.393(8)
C1 C32 1.483(8)
C11 C12 1.423(8)
C11 C61 1.441(8)
C12 C13 1.353(9)
C13 C14 1.414(8)
C21 C22 1.397(9)
C22 C23 1.386(8)
C23 C24 1.384(9)
C31 C32 1.377(9)
C31 S1 1.696(6)
C32 C33 1.410(8)
C33 C34 1.440(8)
C34 S1 1.672(6)
C41 C42A 1.34(5)
C41 C42 1.36(3)
C41 S2 1.711(9)
C41 S2A 1.725(15)
S2 C44 1.69(6)
C42 C43 1.48(6)
C43 C44 1.37(9)
S2A C44A 1.64(12)
C42A C43A 1.33(11)
C43A C44A 1.24(19)
C51 C52 1.375(8)
C51 S3 1.728(5)
C52 C53 1.427(8)
C53 C54 1.342(8)
C54 S3 1.692(7)
C61 C62 1.362(8)
C61 S4 1.749(6)
C62 C63 1.433(9)
C63 C64 1.374(9)
C64 S4 1.699(8)
